data_7250505
loop_
_publ_author_name
'Huerta, Alejandro Vieyra'
'Ahmed, Mahmud Beji'
'Essayem, Nadine'
'Djakovitch, Laurent'
'Mesbah, Adel'
'Loiseau, Thierry'
'Duval, Sylvain'

_publ_section_title
;
 Polynuclear tantalum(v) coordination complexes: from dinuclear {Ta2O} to
 octanuclear {Ta8O12} oxo species connected through aryl monotopic
 carboxylate linkers
;
_journal_issue 27
_journal_name_full CrystEngComm
_journal_page_first 4734
_journal_page_last 4743
_journal_paper_doi 10.1039/D5CE00444F
_journal_volume 27
_journal_year 2025
_chemical_formula_moiety 'C46 H64 O11 Ta2'
_chemical_formula_sum 'C46 H64 O11 Ta2'
_chemical_formula_weight 1154.87
_space_group_crystal_system monoclinic
_space_group_IT_number 15
_space_group_name_Hall '-C 2yc'
_space_group_name_H-M_alt 'C 1 2/c 1'
_atom_sites_solution_hydrogens geom
_atom_sites_solution_primary iterative
_audit_creation_date 2023-03-30
_audit_creation_method
;
Olex2 1.3
(compiled 2020.11.12 svn.r5f609507 for OlexSys, GUI svn.r6408)
;
_audit_update_record
;
2025-04-24 deposited with the CCDC.	2025-06-02 downloaded from the CCDC.
;
_cell_angle_alpha 90
_cell_angle_beta 94.4971(9)
_cell_angle_gamma 90
_cell_formula_units_Z 4
_cell_length_a 24.6357(5)
_cell_length_b 9.2183(2)
_cell_length_c 21.2142(5)
_cell_measurement_reflns_used 9944
_cell_measurement_temperature 100.1
_cell_measurement_theta_max 26.33
_cell_measurement_theta_min 2.36
_cell_volume 4802.90(18)
_computing_molecular_graphics 'Olex2 1.3 (Dolomanov et al., 2009)'
_computing_publication_material 'Olex2 1.3 (Dolomanov et al., 2009)'
_computing_structure_refinement 'XL  (Sheldrick, 2008)'
_computing_structure_solution 'olex2.solve 1.3 (Bourhis et al., 2015)'
_diffrn_ambient_temperature 100.1
_diffrn_measured_fraction_theta_full 1.000
_diffrn_measured_fraction_theta_max 1.000
_diffrn_measurement_device_type 'Bruker APEX-II CCD'
_diffrn_measurement_method '\f and \w scans'
_diffrn_radiation_type MoK\a
_diffrn_radiation_wavelength 0.71073
_diffrn_reflns_av_R_equivalents 0.0818
_diffrn_reflns_av_unetI/netI 0.0363
_diffrn_reflns_Laue_measured_fraction_full 1.000
_diffrn_reflns_Laue_measured_fraction_max 1.000
_diffrn_reflns_limit_h_max 30
_diffrn_reflns_limit_h_min -30
_diffrn_reflns_limit_k_max 11
_diffrn_reflns_limit_k_min -11
_diffrn_reflns_limit_l_max 26
_diffrn_reflns_limit_l_min -26
_diffrn_reflns_number 61939
_diffrn_reflns_point_group_measured_fraction_full 1.000
_diffrn_reflns_point_group_measured_fraction_max 1.000
_diffrn_reflns_theta_full 25.242
_diffrn_reflns_theta_max 26.382
_diffrn_reflns_theta_min 1.926
_diffrn_standards_number 0
_exptl_absorpt_coefficient_mu 4.608
_exptl_absorpt_correction_T_max 0.7454
_exptl_absorpt_correction_T_min 0.6393
_exptl_absorpt_correction_type multi-scan
_exptl_absorpt_process_details
;
SADABS-2016/2 (Bruker,2016/2) was used for absorption correction.
wR2(int) was 0.0952 before and 0.0688 after correction.
The Ratio of minimum to maximum transmission is 0.8577.
The \l/2 correction factor is Not present.
;
_exptl_crystal_colour colourless
_exptl_crystal_colour_primary colourless
_exptl_crystal_density_diffrn 1.597
_exptl_crystal_description block
_exptl_crystal_F_000 2296
_exptl_crystal_size_max 0.227
_exptl_crystal_size_mid 0.086
_exptl_crystal_size_min 0.075
_refine_diff_density_max 2.340
_refine_diff_density_min -2.288
_refine_diff_density_rms 0.125
_refine_ls_extinction_method none
_refine_ls_goodness_of_fit_ref 1.073
_refine_ls_hydrogen_treatment constr
_refine_ls_matrix_type full
_refine_ls_number_parameters 321
_refine_ls_number_reflns 4922
_refine_ls_number_restraints 20
_refine_ls_restrained_S_all 1.082
_refine_ls_R_factor_all 0.0496
_refine_ls_R_factor_gt 0.0346
_refine_ls_shift/su_max 0.003
_refine_ls_shift/su_mean 0.000
_refine_ls_structure_factor_coef Fsqd
_refine_ls_weighting_details 'w=1/[\s^2^(Fo^2^)+(0.0036P)^2^+45.6493P] where P=(Fo^2^+2Fc^2^)/3'
_refine_ls_weighting_scheme calc
_refine_ls_wR_factor_gt 0.0661
_refine_ls_wR_factor_ref 0.0690
_reflns_Friedel_coverage 0.000
_reflns_number_gt 3869
_reflns_number_total 4922
_reflns_threshold_expression 'I > 2\s(I)'
_cod_data_source_file d5ce00444f3.cif
_cod_data_source_block rl32
_cod_depositor_comments 'Adding full bibliography for 7250504--7250508.cif.'
_cod_database_code 7250505
_shelx_shelxl_version_number 2018/3
_shelx_space_group_comment
;
The symmetry employed for this shelxl refinement is uniquely defined
by the following loop, which should always be used as a source of
symmetry information in preference to the above space-group names.
They are only intended as comments.
;
_shelx_estimated_absorpt_t_max 0.724
_shelx_estimated_absorpt_t_min 0.421
_olex2_refinement_description
;
1. Fixed Uiso
 At 1.2 times of:
  All C(H) groups, All C(H,H) groups
 At 1.5 times of:
  All C(H,H,H) groups
2. Restrained distances
 C21-C23B
 1.5 with sigma of 0.02
 C21-C23A
 1.5 with sigma of 0.02
3. Uiso/Uaniso restraints and constraints
Uanis(C12B) \\sim Ueq: with sigma of 0.01 and sigma for terminal atoms of 0
Uanis(C23B) \\sim Ueq, Uanis(C23A) \\sim Ueq: with sigma of 0 and sigma for
terminal atoms of 0.03
4. Others
 Sof(H21A)=Sof(C9A)=Sof(H9A)=Sof(C10A)=Sof(H10A)=Sof(C11A)=Sof(H11A)=Sof(C12A)=
 Sof(H12A)=Sof(C23A)=Sof(H23D)=Sof(H23E)=Sof(H23F)=1-FVAR(1)
 Sof(H21)=Sof(C23B)=Sof(H23A)=Sof(H23B)=Sof(H23C)=Sof(C10B)=Sof(H10B)=
 Sof(C11B)=Sof(H11B)=Sof(C9B)=Sof(H9B)=Sof(C12B)=Sof(H12B)=FVAR(1)
5.a Ternary CH refined with riding coordinates:
 C21(H21), C21(H21A), C15(H15), C18(H18)
5.b Aromatic/amide H refined with riding coordinates:
 C3(H3), C6(H6), C4(H4), C5(H5), C10B(H10B), C11B(H11B), C9B(H9B), C9A(H9A),
 C12B(H12B), C10A(H10A), C11A(H11A), C12A(H12A)
5.c Idealised Me refined as rotating group:
 C17(H17A,H17B,H17C), C22(H22A,H22B,H22C), C16(H16A,H16B,H16C), C19(H19A,H19B,
 H19C), C20(H20A,H20B,H20C), C23B(H23A,H23B,H23C), C14(H14A,H14B,H14C),
 C23A(H23D,H23E,H23F)
;
_olex2_submission_special_instructions 'No special instructions were received'

loop_
_space_group_symop_operation_xyz
'x, y, z'
'-x, y, -z+1/2'
'x+1/2, y+1/2, z'
'-x+1/2, y+1/2, -z+1/2'
'-x, -y, -z'
'x, -y, z-1/2'
'-x+1/2, -y+1/2, -z'
'x+1/2, -y+1/2, z-1/2'

loop_
_atom_site_label
_atom_site_type_symbol
_atom_site_fract_x
_atom_site_fract_y
_atom_site_fract_z
_atom_site_U_iso_or_equiv
_atom_site_adp_type
_atom_site_occupancy
_atom_site_site_symmetry_order
_atom_site_calc_flag
_atom_site_refinement_flags_posn
_atom_site_refinement_flags_adp
_atom_site_refinement_flags_occupancy
_atom_site_disorder_assembly
_atom_site_disorder_group
Ta1 Ta 0.55836(2) 0.15893(2) 0.30957(2) 0.03267(7) Uani 1 1 d . . . . .
O5 O 0.500000 0.2198(5) 0.250000 0.0353(12) Uani 1 2 d S T P . .
O3 O 0.60384(13) 0.0307(4) 0.36005(18) 0.0374(9) Uani 1 1 d . . . . .
O1 O 0.49739(13) 0.0140(4) 0.33981(17) 0.0329(8) Uani 1 1 d . . . . .
O2 O 0.56857(13) -0.0089(4) 0.23920(16) 0.0316(8) Uani 1 1 d . . . . .
O6 O 0.54239(14) 0.2896(4) 0.3731(2) 0.0450(10) Uani 1 1 d . . . . .
O4 O 0.61342(14) 0.2629(4) 0.2744(2) 0.0500(11) Uani 1 1 d . . . . .
C2 C 0.41970(19) -0.1209(5) 0.3591(2) 0.0290(11) Uani 1 1 d . . . . .
C1 C 0.45182(19) -0.0321(5) 0.3165(3) 0.0296(11) Uani 1 1 d . . . . .
C3 C 0.4315(2) -0.1195(5) 0.4243(3) 0.0334(12) Uani 1 1 d . . . . .
H3 H 0.461121 -0.062791 0.441915 0.040 Uiso 1 1 calc R U . . .
C17 C 0.6005(4) -0.1562(9) 0.4382(3) 0.082(3) Uani 1 1 d . . . . .
H17A H 0.625759 -0.101314 0.467239 0.122 Uiso 1 1 calc R U . . .
H17B H 0.605835 -0.260318 0.445806 0.122 Uiso 1 1 calc R U . . .
H17C H 0.563002 -0.129742 0.445417 0.122 Uiso 1 1 calc R U . . .
C22 C 0.7073(2) 0.1983(7) 0.2739(3) 0.0572(18) Uani 1 1 d . . . . .
H22A H 0.715855 0.236891 0.316555 0.086 Uiso 1 1 calc R U . . .
H22B H 0.738940 0.210220 0.249072 0.086 Uiso 1 1 calc R U . . .
H22C H 0.698292 0.095023 0.276524 0.086 Uiso 1 1 calc R U . . .
C21 C 0.6608(2) 0.2771(10) 0.2432(3) 0.074(3) Uani 1 1 d D . . . .
H21 H 0.651434 0.208986 0.207322 0.089 Uiso 0.490(7) 1 calc R U P A 1
H21A H 0.655162 0.258894 0.196722 0.089 Uiso 0.510(7) 1 calc R U P A 2
C16 C 0.6683(3) -0.1627(9) 0.3550(3) 0.072(2) Uani 1 1 d . . . . .
H16A H 0.673173 -0.137620 0.310933 0.109 Uiso 1 1 calc R U . . .
H16B H 0.673398 -0.267336 0.361088 0.109 Uiso 1 1 calc R U . . .
H16C H 0.695053 -0.110142 0.382972 0.109 Uiso 1 1 calc R U . . .
C19 C 0.4599(3) 0.3431(10) 0.4177(5) 0.098(3) Uani 1 1 d . . . . .
H19A H 0.436919 0.293108 0.384759 0.147 Uiso 1 1 calc R U . . .
H19B H 0.439294 0.422195 0.435342 0.147 Uiso 1 1 calc R U . . .
H19C H 0.471474 0.274264 0.451335 0.147 Uiso 1 1 calc R U . . .
C15 C 0.6115(2) -0.1210(7) 0.3705(3) 0.0480(16) Uani 1 1 d . . . . .
H15 H 0.584597 -0.174957 0.341527 0.058 Uiso 1 1 calc R U . . .
C18 C 0.5064(4) 0.4005(8) 0.3912(5) 0.090(3) Uani 1 1 d . . . . .
H18 H 0.527203 0.430242 0.431529 0.108 Uiso 1 1 calc R U . . .
C20 C 0.5110(4) 0.5281(9) 0.3585(6) 0.136(5) Uani 1 1 d . . . . .
H20A H 0.549623 0.552007 0.356482 0.204 Uiso 1 1 calc R U . . .
H20B H 0.492966 0.606275 0.380175 0.204 Uiso 1 1 calc R U . . .
H20C H 0.493814 0.517072 0.315543 0.204 Uiso 1 1 calc R U . . .
C23B C 0.6677(6) 0.3983(14) 0.2099(7) 0.050(4) Uani 0.490(7) 1 d D U P A 1
H23A H 0.673127 0.480825 0.238856 0.074 Uiso 0.490(7) 1 calc R U P A 1
H23B H 0.635375 0.415306 0.180921 0.074 Uiso 0.490(7) 1 calc R U P A 1
H23C H 0.699684 0.387459 0.185602 0.074 Uiso 0.490(7) 1 calc R U P A 1
C7 C 0.35768(19) -0.2863(5) 0.4388(2) 0.0265(10) Uani 1 1 d . . . . .
C8 C 0.3235(2) -0.3696(5) 0.4805(2) 0.0297(11) Uani 1 1 d . . . . .
C6 C 0.4010(2) -0.1990(5) 0.4638(2) 0.0325(12) Uani 1 1 d . . . . .
H6 H 0.409378 -0.194802 0.508262 0.039 Uiso 1 1 calc R U . . .
C4 C 0.37678(19) -0.2064(5) 0.3338(2) 0.0290(11) Uani 1 1 d . . . . .
H4 H 0.368013 -0.208383 0.289420 0.035 Uiso 1 1 calc R U . . .
C5 C 0.3469(2) -0.2886(5) 0.3733(2) 0.0300(11) Uani 1 1 d . . . . .
H5 H 0.318272 -0.348164 0.355267 0.036 Uiso 1 1 calc R U . . .
C13 C 0.2529(2) -0.5147(7) 0.5576(3) 0.0429(15) Uani 1 1 d . . . . .
C14 C 0.2138(3) -0.5880(8) 0.5989(4) 0.070(2) Uani 1 1 d . . . . .
H14A H 0.178804 -0.536819 0.595050 0.104 Uiso 1 1 calc R U . . .
H14B H 0.228823 -0.585785 0.643018 0.104 Uiso 1 1 calc R U . . .
H14C H 0.208320 -0.688922 0.585304 0.104 Uiso 1 1 calc R U . . .
C10B C 0.3408(5) -0.3988(11) 0.5412(5) 0.027(2) Uani 0.490(7) 1 d . . P A 1
H10B H 0.376629 -0.372072 0.556673 0.032 Uiso 0.490(7) 1 calc R U P A 1
C11B C 0.2348(4) -0.4665(10) 0.5000(5) 0.026(2) Uani 0.490(7) 1 d . . P A 1
H11B H 0.197278 -0.477975 0.486851 0.031 Uiso 0.490(7) 1 calc R U P A 1
C9B C 0.2682(4) -0.4007(10) 0.4587(5) 0.023(2) Uani 0.490(7) 1 d . . P A 1
H9B H 0.254649 -0.376723 0.416850 0.028 Uiso 0.490(7) 1 calc R U P A 1
C9A C 0.3044(4) -0.5110(12) 0.4619(5) 0.037(3) Uani 0.510(7) 1 d . . P A 2
H9A H 0.316103 -0.552917 0.424393 0.045 Uiso 0.510(7) 1 calc R U P A 2
C12B C 0.3073(4) -0.4667(11) 0.5810(5) 0.027(2) Uani 0.490(7) 1 d . U P A 1
H12B H 0.319675 -0.482448 0.624044 0.032 Uiso 0.490(7) 1 calc R U P A 1
C10A C 0.3097(6) -0.3244(13) 0.5390(5) 0.047(3) Uani 0.510(7) 1 d . . P A 2
H10A H 0.325727 -0.238071 0.556319 0.056 Uiso 0.510(7) 1 calc R U P A 2
C11A C 0.2693(4) -0.5882(12) 0.4971(5) 0.039(3) Uani 0.510(7) 1 d . . P A 2
H11A H 0.256038 -0.681404 0.484526 0.047 Uiso 0.510(7) 1 calc R U P A 2
C12A C 0.2742(6) -0.3981(16) 0.5729(6) 0.055(4) Uani 0.510(7) 1 d . . P A 2
H12A H 0.265036 -0.356081 0.611561 0.066 Uiso 0.510(7) 1 calc R U P A 2
C23A C 0.6703(9) 0.4423(18) 0.2606(12) 0.141(10) Uani 0.510(7) 1 d D U P A 2
H23D H 0.666875 0.456370 0.305898 0.211 Uiso 0.510(7) 1 calc R U P A 2
H23E H 0.643025 0.501673 0.236341 0.211 Uiso 0.510(7) 1 calc R U P A 2
H23F H 0.706800 0.471363 0.250272 0.211 Uiso 0.510(7) 1 calc R U P A 2

loop_
_atom_site_aniso_label
_atom_site_aniso_U_11
_atom_site_aniso_U_22
_atom_site_aniso_U_33
_atom_site_aniso_U_23
_atom_site_aniso_U_13
_atom_site_aniso_U_12
Ta1 0.01765(10) 0.02431(10) 0.05596(15) -0.00908(12) 0.00223(8) -0.00089(10)
O5 0.020(2) 0.024(2) 0.062(4) 0.000 0.011(2) 0.000
O3 0.0211(17) 0.040(2) 0.050(2) -0.0149(18) -0.0038(16) 0.0019(16)
O1 0.0221(17) 0.0331(19) 0.043(2) 0.0002(17) -0.0003(15) -0.0049(15)
O2 0.0290(18) 0.0291(18) 0.036(2) 0.0003(16) 0.0006(16) 0.0055(15)
O6 0.0274(19) 0.037(2) 0.070(3) -0.020(2) 0.0018(19) 0.0009(16)
O4 0.0231(19) 0.036(2) 0.093(3) -0.006(2) 0.016(2) -0.0050(17)
C2 0.025(2) 0.023(2) 0.038(3) -0.002(2) 0.000(2) 0.0003(19)
C1 0.027(3) 0.020(2) 0.043(3) -0.007(2) 0.004(2) -0.001(2)
C3 0.028(3) 0.028(3) 0.043(3) -0.006(2) -0.006(2) -0.007(2)
C17 0.108(7) 0.082(5) 0.053(4) 0.006(4) -0.006(4) 0.045(5)
C22 0.028(3) 0.058(4) 0.088(5) -0.008(4) 0.018(3) -0.001(3)
C21 0.025(3) 0.164(9) 0.034(4) -0.003(5) 0.003(3) 0.003(4)
C16 0.058(4) 0.085(5) 0.070(5) -0.028(4) -0.023(4) 0.042(4)
C19 0.081(6) 0.091(6) 0.129(8) 0.011(6) 0.055(6) 0.043(5)
C15 0.048(4) 0.047(4) 0.047(4) -0.008(3) -0.012(3) 0.019(3)
C18 0.093(6) 0.047(4) 0.139(8) -0.024(5) 0.056(6) 0.023(4)
C20 0.124(9) 0.040(5) 0.253(15) 0.011(7) 0.063(9) 0.024(5)
C23B 0.045(7) 0.049(7) 0.057(8) 0.038(7) 0.018(7) 0.010(6)
C7 0.027(2) 0.024(2) 0.028(3) -0.001(2) -0.002(2) -0.001(2)
C8 0.028(3) 0.031(3) 0.029(3) -0.004(2) -0.003(2) -0.004(2)
C6 0.032(3) 0.033(3) 0.032(3) -0.005(2) -0.002(2) -0.008(2)
C4 0.029(3) 0.028(2) 0.030(3) 0.000(2) -0.002(2) -0.001(2)
C5 0.027(3) 0.028(2) 0.035(3) -0.004(2) -0.003(2) -0.005(2)
C13 0.032(3) 0.055(4) 0.042(3) 0.026(3) 0.008(3) 0.010(3)
C14 0.039(4) 0.090(5) 0.082(5) 0.052(4) 0.021(3) 0.015(4)
C10B 0.032(6) 0.019(5) 0.030(6) 0.001(4) -0.001(5) -0.006(5)
C11B 0.018(5) 0.027(5) 0.034(6) -0.007(4) 0.007(4) -0.009(4)
C9B 0.025(5) 0.020(4) 0.026(5) 0.000(4) 0.002(4) -0.006(4)
C9A 0.036(6) 0.049(7) 0.026(6) 0.002(5) 0.000(4) 0.000(5)
C12B 0.035(5) 0.020(4) 0.026(5) 0.013(4) -0.001(4) 0.004(4)
C10A 0.084(10) 0.030(6) 0.024(6) -0.010(5) -0.010(6) -0.012(7)
C11A 0.036(6) 0.039(6) 0.042(7) 0.007(5) -0.006(5) -0.006(5)
C12A 0.074(10) 0.062(9) 0.031(7) 0.012(6) 0.007(7) 0.018(8)
C23A 0.087(13) 0.139(17) 0.19(2) 0.111(16) -0.024(15) -0.049(12)

loop_
_atom_type_symbol
_atom_type_description
_atom_type_scat_dispersion_real
_atom_type_scat_dispersion_imag
_atom_type_scat_source
C C 0.0033 0.0016 'International Tables Vol C Tables 4.2.6.8 and 6.1.1.4'
H H 0.0000 0.0000 'International Tables Vol C Tables 4.2.6.8 and 6.1.1.4'
O O 0.0106 0.0060 'International Tables Vol C Tables 4.2.6.8 and 6.1.1.4'
Ta Ta -0.7052 6.5227 'International Tables Vol C Tables 4.2.6.8 and 6.1.1.4'

loop_
_geom_angle_atom_site_label_1
_geom_angle_atom_site_label_2
_geom_angle_atom_site_label_3
_geom_angle
_geom_angle_site_symmetry_1
_geom_angle_site_symmetry_3
_geom_angle_publ_flag
O5 Ta1 O1 82.72(13) . . ?
O5 Ta1 O2 82.95(14) . . ?
O3 Ta1 O5 158.39(17) . . ?
O3 Ta1 O1 80.78(14) . . ?
O3 Ta1 O2 81.36(14) . . ?
O1 Ta1 O2 83.32(13) . . ?
O6 Ta1 O5 95.57(15) . . ?
O6 Ta1 O3 98.18(16) . . ?
O6 Ta1 O1 89.64(15) . . ?
O6 Ta1 O2 172.94(15) . . ?
O4 Ta1 O5 96.73(15) . . ?
O4 Ta1 O3 97.46(17) . . ?
O4 Ta1 O1 171.27(16) . . ?
O4 Ta1 O2 87.96(16) . . ?
O4 Ta1 O6 99.07(17) . . ?
Ta1 O5 Ta1 146.0(3) 2_655 . ?
C15 O3 Ta1 139.7(3) . . ?
C1 O1 Ta1 135.5(3) . . ?
C1 O2 Ta1 134.6(3) 2_655 . ?
C18 O6 Ta1 145.6(5) . . ?
C21 O4 Ta1 154.4(5) . . ?
C3 C2 C1 121.2(4) . . ?
C3 C2 C4 118.8(5) . . ?
C4 C2 C1 120.0(5) . . ?
O1 C1 O2 125.7(5) . 2_655 ?
O1 C1 C2 116.4(5) . . ?
O2 C1 C2 117.9(4) 2_655 . ?
C2 C3 H3 119.4 . . ?
C6 C3 C2 121.2(5) . . ?
C6 C3 H3 119.4 . . ?
H17A C17 H17B 109.5 . . ?
H17A C17 H17C 109.5 . . ?
H17B C17 H17C 109.5 . . ?
C15 C17 H17A 109.5 . . ?
C15 C17 H17B 109.5 . . ?
C15 C17 H17C 109.5 . . ?
H22A C22 H22B 109.5 . . ?
H22A C22 H22C 109.5 . . ?
H22B C22 H22C 109.5 . . ?
C21 C22 H22A 109.5 . . ?
C21 C22 H22B 109.5 . . ?
C21 C22 H22C 109.5 . . ?
O4 C21 C22 113.5(6) . . ?
O4 C21 H21 98.8 . . ?
O4 C21 H21A 113.4 . . ?
O4 C21 C23A 95.4(10) . . ?
C22 C21 H21 98.8 . . ?
C22 C21 H21A 113.4 . . ?
C22 C21 C23A 106.1(9) . . ?
C23B C21 O4 118.4(8) . . ?
C23B C21 C22 121.3(8) . . ?
C23B C21 H21 98.8 . . ?
C23A C21 H21A 113.4 . . ?
H16A C16 H16B 109.5 . . ?
H16A C16 H16C 109.5 . . ?
H16B C16 H16C 109.5 . . ?
C15 C16 H16A 109.5 . . ?
C15 C16 H16B 109.5 . . ?
C15 C16 H16C 109.5 . . ?
H19A C19 H19B 109.5 . . ?
H19A C19 H19C 109.5 . . ?
H19B C19 H19C 109.5 . . ?
C18 C19 H19A 109.5 . . ?
C18 C19 H19B 109.5 . . ?
C18 C19 H19C 109.5 . . ?
O3 C15 C17 109.1(5) . . ?
O3 C15 C16 109.1(6) . . ?
O3 C15 H15 108.6 . . ?
C17 C15 H15 108.6 . . ?
C16 C15 C17 112.8(5) . . ?
C16 C15 H15 108.6 . . ?
O6 C18 H18 98.0 . . ?
C19 C18 O6 112.2(7) . . ?
C19 C18 H18 98.0 . . ?
C20 C18 O6 113.5(7) . . ?
C20 C18 C19 128.4(8) . . ?
C20 C18 H18 98.0 . . ?
C18 C20 H20A 109.5 . . ?
C18 C20 H20B 109.5 . . ?
C18 C20 H20C 109.5 . . ?
H20A C20 H20B 109.5 . . ?
H20A C20 H20C 109.5 . . ?
H20B C20 H20C 109.5 . . ?
C21 C23B H23A 109.5 . . ?
C21 C23B H23B 109.5 . . ?
C21 C23B H23C 109.5 . . ?
H23A C23B H23B 109.5 . . ?
H23A C23B H23C 109.5 . . ?
H23B C23B H23C 109.5 . . ?
C6 C7 C8 121.4(4) . . ?
C5 C7 C8 120.9(4) . . ?
C5 C7 C6 117.7(5) . . ?
C10B C8 C7 121.4(6) . . ?
C10B C8 C9B 119.2(7) . . ?
C9B C8 C7 118.8(5) . . ?
C9A C8 C7 119.8(6) . . ?
C10A C8 C7 125.0(6) . . ?
C10A C8 C9A 115.2(7) . . ?
C3 C6 C7 120.5(5) . . ?
C3 C6 H6 119.8 . . ?
C7 C6 H6 119.8 . . ?
C2 C4 H4 119.9 . . ?
C5 C4 C2 120.1(5) . . ?
C5 C4 H4 119.9 . . ?
C7 C5 H5 119.1 . . ?
C4 C5 C7 121.7(4) . . ?
C4 C5 H5 119.1 . . ?
C14 C13 C11A 120.6(7) . . ?
C11B C13 C14 119.6(6) . . ?
C11B C13 C12B 116.0(7) . . ?
C12B C13 C14 123.3(6) . . ?
C12A C13 C14 121.1(9) . . ?
C12A C13 C11A 118.2(9) . . ?
C13 C14 H14A 109.5 . . ?
C13 C14 H14B 109.5 . . ?
C13 C14 H14C 109.5 . . ?
H14A C14 H14B 109.5 . . ?
H14A C14 H14C 109.5 . . ?
H14B C14 H14C 109.5 . . ?
C8 C10B H10B 119.5 . . ?
C8 C10B C12B 121.1(9) . . ?
C12B C10B H10B 119.5 . . ?
C13 C11B H11B 118.4 . . ?
C13 C11B C9B 123.2(8) . . ?
C9B C11B H11B 118.4 . . ?
C8 C9B H9B 120.7 . . ?
C11B C9B C8 118.7(8) . . ?
C11B C9B H9B 120.7 . . ?
C8 C9A H9A 119.1 . . ?
C11A C9A C8 121.7(10) . . ?
C11A C9A H9A 119.1 . . ?
C13 C12B H12B 119.8 . . ?
C10B C12B C13 120.5(9) . . ?
C10B C12B H12B 119.8 . . ?
C8 C10A H10A 118.6 . . ?
C12A C10A C8 122.8(10) . . ?
C12A C10A H10A 118.6 . . ?
C13 C11A H11A 121.9 . . ?
C9A C11A C13 116.2(9) . . ?
C9A C11A H11A 121.9 . . ?
C13 C12A C10A 125.3(12) . . ?
C13 C12A H12A 117.4 . . ?
C10A C12A H12A 117.4 . . ?
C21 C23A H23D 109.5 . . ?
C21 C23A H23E 109.5 . . ?
C21 C23A H23F 109.5 . . ?
H23D C23A H23E 109.5 . . ?
H23D C23A H23F 109.5 . . ?
H23E C23A H23F 109.5 . . ?

loop_
_geom_bond_atom_site_label_1
_geom_bond_atom_site_label_2
_geom_bond_distance
_geom_bond_site_symmetry_2
_geom_bond_publ_flag
Ta1 O5 1.9221(14) . ?
Ta1 O3 1.900(4) . ?
Ta1 O1 2.146(3) . ?
Ta1 O2 2.178(3) . ?
Ta1 O6 1.872(4) . ?
Ta1 O4 1.863(4) . ?
O3 C15 1.426(7) . ?
O1 C1 1.264(6) . ?
O2 C1 1.266(6) 2_655 ?
O6 C18 1.426(7) . ?
O4 C21 1.392(7) . ?
C2 C1 1.491(7) . ?
C2 C3 1.391(7) . ?
C2 C4 1.393(7) . ?
C3 H3 0.9500 . ?
C3 C6 1.379(7) . ?
C17 H17A 0.9800 . ?
C17 H17B 0.9800 . ?
C17 H17C 0.9800 . ?
C17 C15 1.517(9) . ?
C22 H22A 0.9800 . ?
C22 H22B 0.9800 . ?
C22 H22C 0.9800 . ?
C22 C21 1.466(9) . ?
C21 H21 1.0000 . ?
C21 H21A 1.0000 . ?
C21 C23B 1.341(12) . ?
C21 C23A 1.580(16) . ?
C16 H16A 0.9800 . ?
C16 H16B 0.9800 . ?
C16 H16C 0.9800 . ?
C16 C15 1.512(8) . ?
C19 H19A 0.9800 . ?
C19 H19B 0.9800 . ?
C19 H19C 0.9800 . ?
C19 C18 1.416(11) . ?
C15 H15 1.0000 . ?
C18 H18 1.0000 . ?
C18 C20 1.376(12) . ?
C20 H20A 0.9800 . ?
C20 H20B 0.9800 . ?
C20 H20C 0.9800 . ?
C23B H23A 0.9800 . ?
C23B H23B 0.9800 . ?
C23B H23C 0.9800 . ?
C7 C8 1.483(7) . ?
C7 C6 1.408(6) . ?
C7 C5 1.394(7) . ?
C8 C10B 1.352(11) . ?
C8 C9B 1.433(10) . ?
C8 C9A 1.430(12) . ?
C8 C10A 1.375(12) . ?
C6 H6 0.9500 . ?
C4 H4 0.9500 . ?
C4 C5 1.383(7) . ?
C5 H5 0.9500 . ?
C13 C14 1.511(8) . ?
C13 C11B 1.344(11) . ?
C13 C12B 1.461(12) . ?
C13 C11A 1.533(13) . ?
C13 C12A 1.228(15) . ?
C14 H14A 0.9800 . ?
C14 H14B 0.9800 . ?
C14 H14C 0.9800 . ?
C10B H10B 0.9500 . ?
C10B C12B 1.376(14) . ?
C11B H11B 0.9500 . ?
C11B C9B 1.387(13) . ?
C9B H9B 0.9500 . ?
C9A H9A 0.9500 . ?
C9A C11A 1.384(15) . ?
C12B H12B 0.9500 . ?
C10A H10A 0.9500 . ?
C10A C12A 1.359(18) . ?
C11A H11A 0.9500 . ?
C12A H12A 0.9500 . ?
C23A H23D 0.9800 . ?
C23A H23E 0.9800 . ?
C23A H23F 0.9800 . ?

loop_
_geom_torsion_atom_site_label_1
_geom_torsion_atom_site_label_2
_geom_torsion_atom_site_label_3
_geom_torsion_atom_site_label_4
_geom_torsion
_geom_torsion_site_symmetry_1
_geom_torsion_site_symmetry_2
_geom_torsion_site_symmetry_3
_geom_torsion_site_symmetry_4
_geom_torsion_publ_flag
Ta1 O3 C15 C17 -117.0(6) . . . . ?
Ta1 O3 C15 C16 119.4(5) . . . . ?
Ta1 O1 C1 O2 7.0(8) . . . 2_655 ?
Ta1 O1 C1 C2 -172.8(3) . . . . ?
Ta1 O6 C18 C19 85.1(11) . . . . ?
Ta1 O6 C18 C20 -70.4(13) . . . . ?
Ta1 O4 C21 C22 -55.7(12) . . . . ?
Ta1 O4 C21 C23B 152.8(11) . . . . ?
Ta1 O4 C21 C23A -166.0(11) . . . . ?
O5 Ta1 O6 C18 2.2(8) . . . . ?
O5 Ta1 O4 C21 -112.8(9) . . . . ?
O3 Ta1 O6 C18 -161.1(8) . . . . ?
O3 Ta1 O4 C21 50.9(9) . . . . ?
O1 Ta1 O6 C18 -80.4(8) . . . . ?
O2 Ta1 O4 C21 -30.1(9) . . . . ?
O6 Ta1 O4 C21 150.5(9) . . . . ?
O4 Ta1 O6 C18 100.0(8) . . . . ?
C2 C3 C6 C7 1.3(8) . . . . ?
C2 C4 C5 C7 1.4(8) . . . . ?
C1 C2 C3 C6 178.5(5) . . . . ?
C1 C2 C4 C5 -179.9(4) . . . . ?
C3 C2 C1 O1 17.1(7) . . . . ?
C3 C2 C1 O2 -162.6(5) . . . 2_655 ?
C3 C2 C4 C5 -0.3(7) . . . . ?
C7 C8 C10B C12B 175.1(8) . . . . ?
C7 C8 C9B C11B -174.0(7) . . . . ?
C7 C8 C9A C11A -175.3(8) . . . . ?
C7 C8 C10A C12A 173.7(10) . . . . ?
C8 C7 C6 C3 -178.4(5) . . . . ?
C8 C7 C5 C4 177.0(5) . . . . ?
C8 C10B C12B C13 2.8(15) . . . . ?
C8 C9A C11A C13 -1.0(14) . . . . ?
C8 C10A C12A C13 4(2) . . . . ?
C6 C7 C8 C10B -18.9(9) . . . . ?
C6 C7 C8 C9B 151.8(6) . . . . ?
C6 C7 C8 C9A -142.7(6) . . . . ?
C6 C7 C8 C10A 34.3(10) . . . . ?
C6 C7 C5 C4 -1.2(7) . . . . ?
C4 C2 C1 O1 -163.3(4) . . . . ?
C4 C2 C1 O2 17.0(7) . . . 2_655 ?
C4 C2 C3 C6 -1.1(8) . . . . ?
C5 C7 C8 C10B 163.0(7) . . . . ?
C5 C7 C8 C9B -26.3(8) . . . . ?
C5 C7 C8 C9A 39.1(8) . . . . ?
C5 C7 C8 C10A -143.8(9) . . . . ?
C5 C7 C6 C3 -0.2(7) . . . . ?
C13 C11B C9B C8 -6.3(14) . . . . ?
C14 C13 C11B C9B -178.7(8) . . . . ?
C14 C13 C12B C10B -179.1(9) . . . . ?
C14 C13 C11A C9A 178.7(8) . . . . ?
C14 C13 C12A C10A 180.0(11) . . . . ?
C10B C8 C9B C11B -3.1(12) . . . . ?
C11B C13 C12B C10B -11.3(13) . . . . ?
C9B C8 C10B C12B 4.4(14) . . . . ?
C9A C8 C10A C12A -9.1(17) . . . . ?
C12B C13 C11B C9B 13.0(13) . . . . ?
C10A C8 C9A C11A 7.3(13) . . . . ?
C11A C13 C12A C10A 3.0(18) . . . . ?
C12A C13 C11A C9A -4.4(13) . . . . ?
